data_4306640
loop_
_publ_author_name
'Saba Javed'
'David M. Hoffman'

_publ_section_title
;
Synthesis of Zinc Hydrazonide Complexes
;
_journal_name_full 'Inorganic Chemistry'
_journal_page_first 11984
_journal_page_last 11992
_journal_paper_doi 10.1021/ic801451v
_journal_volume 47
_journal_year 2008
_chemical_formula_moiety 'Li +, C7 H15 N2 -, C4 H8 O'
_chemical_formula_sum 'C11 H23 Li N2 O'
_chemical_formula_weight 206.25
_chemical_name_systematic
; 
 ? 
;
_space_group_IT_number 15
_symmetry_cell_setting monoclinic
_symmetry_space_group_name_Hall '-I 2ya'
_symmetry_space_group_name_H-M 'I 1 2/a 1'
_atom_sites_solution_hydrogens geom
_atom_sites_solution_primary direct
_atom_sites_solution_secondary difmap
_audit_creation_method SHELXL-97
_cell_angle_alpha 90.00
_cell_angle_beta 101.381(3)
_cell_angle_gamma 90.00
_cell_formula_units_Z 8
_cell_length_a 16.998(2)
_cell_length_b 9.1789(9)
_cell_length_c 17.351(2)
_cell_measurement_reflns_used 1778
_cell_measurement_temperature 223(2)
_cell_measurement_theta_max 22.45
_cell_measurement_theta_min 2.39
_cell_volume 2653.9(5)
_computing_cell_refinement 'SAINT v7.12A (Bruker-Nonius, 2004)'
_computing_data_collection 'APEX2 v1.0-27 (Bruker-Nonius, 2005)'
_computing_data_reduction 'SAINT v7.12A (Bruker-Nonius, 2004)'
_computing_structure_refinement 'SHELXL v6.12 (G.M. Sheldrick, 2001)'
_computing_structure_solution 'SHELXS v6.12 (G.M. Sheldrick, 2001)'
_diffrn_ambient_temperature 223(2)
_diffrn_detector_area_resol_mean 4K
_diffrn_measured_fraction_theta_full 0.995
_diffrn_measured_fraction_theta_max 0.995
_diffrn_measurement_device_type 'Bruker-Nonius APEX II CCD'
_diffrn_measurement_method CCD
_diffrn_radiation_monochromator graphite
_diffrn_radiation_source 'fine-focus sealed tube'
_diffrn_radiation_type MoK\a
_diffrn_radiation_wavelength 0.71073
_diffrn_reflns_av_R_equivalents 0.0297
_diffrn_reflns_av_sigmaI/netI 0.0232
_diffrn_reflns_limit_h_max 17
_diffrn_reflns_limit_h_min -18
_diffrn_reflns_limit_k_max 9
_diffrn_reflns_limit_k_min 0
_diffrn_reflns_limit_l_max 18
_diffrn_reflns_limit_l_min 0
_diffrn_reflns_number 5377
_diffrn_reflns_theta_full 22.45
_diffrn_reflns_theta_max 22.45
_diffrn_reflns_theta_min 2.39
_diffrn_standards_decay_% 0.0
_exptl_absorpt_coefficient_mu 0.065
_exptl_absorpt_correction_T_max 0.9910
_exptl_absorpt_correction_T_min 0.7424
_exptl_absorpt_correction_type empirical
_exptl_crystal_colour Colorless
_exptl_crystal_density_diffrn 1.032
_exptl_crystal_density_method 'not measured'
_exptl_crystal_description block
_exptl_crystal_F_000 912
_exptl_crystal_size_max 0.35
_exptl_crystal_size_mid 0.20
_exptl_crystal_size_min 0.20
_refine_diff_density_max 0.345
_refine_diff_density_min -0.346
_refine_diff_density_rms 0.051
_refine_ls_extinction_method none
_refine_ls_goodness_of_fit_ref 0.968
_refine_ls_hydrogen_treatment mixed
_refine_ls_matrix_type full
_refine_ls_number_parameters 139
_refine_ls_number_reflns 1720
_refine_ls_number_restraints 21
_refine_ls_restrained_S_all 0.992
_refine_ls_R_factor_all 0.1011
_refine_ls_R_factor_gt 0.0753
_refine_ls_shift/su_max 0.399
_refine_ls_shift/su_mean 0.087
_refine_ls_structure_factor_coef Fsqd
_refine_ls_weighting_details 'calc w=1/[\s^2^(Fo^2^)+(0.0995P)^2^+9.0485P] where P=(Fo^2^+2Fc^2^)/3'
_refine_ls_weighting_scheme calc
_refine_ls_wR_factor_gt 0.1960
_refine_ls_wR_factor_ref 0.2199
_reflns_number_gt 1137
_reflns_number_total 1857
_reflns_threshold_expression >4sigma(I)
_cod_data_source_file ic801451v_si_001_1.cif
_cod_data_source_block k1101[Li(CH2C(i-Pr)=NNMe2)(THF)]n
_cod_depositor_comments
;
The following automatic conversions were performed:
'_symmetry_cell_setting' value 'Monoclinic' changed to 'monoclinic'
according to '/home/saulius/struct/CIF-dictionaries/cif_core.dic'
dictionary named 'cif_core.dic' version 2.4.1 from
2010-06-29.

'_exptl_absorpt_correction_type' value 'Empirical' changed to
'empirical' according to
'/home/saulius/struct/CIF-dictionaries/cif_core.dic' dictionary named
'cif_core.dic' version 2.4.1 from 2010-06-29.

Automatic conversion script
Id: cif_fix_enum 1527 2010-12-29 10:47:43Z saulius 
;
_cod_original_cell_volume 2654.0(5)
_cod_original_sg_symbol_H-M 'I 2/a'
_cod_database_code 4306640

loop_
_symmetry_equiv_pos_as_xyz
'x, y, z'
'-x+1/2, y, -z'
'x+1/2, y+1/2, z+1/2'
'-x+1, y+1/2, -z+1/2'
'-x, -y, -z'
'x-1/2, -y, z'
'-x+1/2, -y+1/2, -z+1/2'
'x, -y+1/2, z+1/2'

loop_
_atom_site_label
_atom_site_type_symbol
_atom_site_fract_x
_atom_site_fract_y
_atom_site_fract_z
_atom_site_U_iso_or_equiv
_atom_site_adp_type
_atom_site_occupancy
_atom_site_symmetry_multiplicity
_atom_site_calc_flag
_atom_site_refinement_flags
_atom_site_disorder_assembly
_atom_site_disorder_group
Li Li 0.4717(3) 0.2414(7) 0.2647(4) 0.0449(15) Uiso 1 1 d . . .
N1 N 0.48772(17) 0.4612(3) 0.28412(17) 0.0402(8) Uani 1 1 d . A .
N2 N 0.43450(18) 0.5749(3) 0.24348(19) 0.0467(9) Uani 1 1 d . . .
C1 C 0.3709(3) 0.6036(5) 0.2873(3) 0.0744(15) Uani 1 1 d . B .
H1A H 0.3943 0.6412 0.3390 0.112 Uiso 1 1 calc R . .
H1B H 0.3424 0.5139 0.2929 0.112 Uiso 1 1 calc R . .
H1C H 0.3338 0.6747 0.2592 0.112 Uiso 1 1 calc R . .
C2 C 0.3983(3) 0.5177(4) 0.1665(3) 0.0707(14) Uani 1 1 d . B .
H2A H 0.3622 0.5899 0.1379 0.106 Uiso 1 1 calc R . .
H2B H 0.3685 0.4298 0.1727 0.106 Uiso 1 1 calc R . .
H2C H 0.4401 0.4954 0.1374 0.106 Uiso 1 1 calc R . .
C3 C 0.5437(2) 0.5192(4) 0.3415(2) 0.0424(9) Uani 1 1 d D . .
C4 C 0.5535(3) 0.6609(4) 0.3652(3) 0.0592(12) Uani 1 1 d . . .
H4A H 0.518(3) 0.727(5) 0.350(3) 0.071 Uiso 1 1 d . . .
H4B H 0.600(3) 0.684(5) 0.407(3) 0.071 Uiso 1 1 d . . .
C5 C 0.6081(6) 0.4088(13) 0.3767(6) 0.050(5) Uiso 0.50 1 d PD A 1
H5 H 0.5927 0.3152 0.3496 0.060 Uiso 0.50 1 calc PR A 1
C6 C 0.6072(8) 0.3832(14) 0.4640(6) 0.074(4) Uiso 0.50 1 d PD A 1
H6A H 0.6478 0.3118 0.4853 0.111 Uiso 0.50 1 calc PR A 1
H6B H 0.5548 0.3475 0.4693 0.111 Uiso 0.50 1 calc PR A 1
H6C H 0.6184 0.4741 0.4926 0.111 Uiso 0.50 1 calc PR A 1
C7 C 0.6932(7) 0.4382(16) 0.3691(9) 0.089(4) Uiso 0.50 1 d PD A 1
H7A H 0.6955 0.4499 0.3140 0.133 Uiso 0.50 1 calc PR A 1
H7B H 0.7269 0.3570 0.3909 0.133 Uiso 0.50 1 calc PR A 1
H7C H 0.7121 0.5265 0.3975 0.133 Uiso 0.50 1 calc PR A 1
C5' C 0.5994(5) 0.4068(12) 0.3865(7) 0.047(4) Uiso 0.50 1 d PD A 2
H5' H 0.5932 0.3170 0.3543 0.056 Uiso 0.50 1 calc PR A 2
C6' C 0.5790(8) 0.3677(15) 0.4647(7) 0.085(4) Uiso 0.50 1 d PD A 2
H6'A H 0.5230 0.3390 0.4569 0.128 Uiso 0.50 1 calc PR A 2
H6'B H 0.5881 0.4514 0.4994 0.128 Uiso 0.50 1 calc PR A 2
H6'C H 0.6126 0.2875 0.4879 0.128 Uiso 0.50 1 calc PR A 2
C7' C 0.6864(6) 0.4549(15) 0.3952(8) 0.081(4) Uiso 0.50 1 d PD A 2
H7'A H 0.6969 0.4819 0.3441 0.122 Uiso 0.50 1 calc PR A 2
H7'B H 0.7216 0.3754 0.4167 0.122 Uiso 0.50 1 calc PR A 2
H7'C H 0.6962 0.5380 0.4303 0.122 Uiso 0.50 1 calc PR A 2
O1 O 0.3923(4) 0.1639(7) 0.3233(4) 0.039(2) Uiso 0.45 1 d PD B 1
C8 C 0.3643(6) 0.2373(10) 0.3863(6) 0.0597(17) Uiso 0.45 1 d PD B 1
H8A H 0.3223 0.3071 0.3642 0.072 Uiso 0.45 1 calc PR B 1
H8B H 0.4087 0.2915 0.4183 0.072 Uiso 0.45 1 calc PR B 1
C9 C 0.3328(7) 0.1338(10) 0.4354(6) 0.0597(17) Uiso 0.45 1 d PD B 1
H9A H 0.2780 0.1595 0.4401 0.072 Uiso 0.45 1 calc PR B 1
H9B H 0.3667 0.1291 0.4880 0.072 Uiso 0.45 1 calc PR B 1
C10 C 0.3343(7) -0.0084(11) 0.3923(5) 0.0597(17) Uiso 0.45 1 d PD B 1
H10A H 0.3712 -0.0768 0.4245 0.072 Uiso 0.45 1 calc PR B 1
H10B H 0.2806 -0.0520 0.3813 0.072 Uiso 0.45 1 calc PR B 1
C11 C 0.3605(6) 0.0209(9) 0.3204(6) 0.0597(17) Uiso 0.45 1 d PD B 1
H11A H 0.4016 -0.0498 0.3131 0.072 Uiso 0.45 1 calc PR B 1
H11B H 0.3151 0.0121 0.2759 0.072 Uiso 0.45 1 calc PR B 1
O1' O 0.4282(6) 0.1498(11) 0.3531(7) 0.048(4) Uiso 0.30 1 d PD B 2
C8' C 0.3989(9) 0.2272(13) 0.4132(8) 0.061(2) Uiso 0.30 1 d PD B 2
H8C H 0.3539 0.2910 0.3911 0.073 Uiso 0.30 1 calc PR B 2
H8D H 0.4413 0.2848 0.4460 0.073 Uiso 0.30 1 calc PR B 2
C9' C 0.3736(10) 0.1078(13) 0.4567(8) 0.061(2) Uiso 0.30 1 d PD B 2
H9C H 0.3190 0.1263 0.4648 0.073 Uiso 0.30 1 calc PR B 2
H9D H 0.4092 0.1011 0.5084 0.073 Uiso 0.30 1 calc PR B 2
C10' C 0.3752(11) -0.0308(14) 0.4146(8) 0.061(2) Uiso 0.30 1 d PD B 2
H10C H 0.4203 -0.0916 0.4399 0.073 Uiso 0.30 1 calc PR B 2
H10D H 0.3251 -0.0850 0.4122 0.073 Uiso 0.30 1 calc PR B 2
C11' C 0.3844(10) 0.0144(15) 0.3380(9) 0.061(2) Uiso 0.30 1 d PD B 2
H11C H 0.4149 -0.0577 0.3142 0.073 Uiso 0.30 1 calc PR B 2
H11D H 0.3322 0.0296 0.3033 0.073 Uiso 0.30 1 calc PR B 2
O1" O 0.4080(11) 0.1563(14) 0.3424(11) 0.035 Uiso 0.25 1 d PD B 3
C8" C 0.3407(10) 0.2411(18) 0.3546(11) 0.062(3) Uiso 0.25 1 d PD B 3
H8E H 0.3006 0.2494 0.3058 0.074 Uiso 0.25 1 calc PR B 3
H8F H 0.3578 0.3392 0.3731 0.074 Uiso 0.25 1 calc PR B 3
C9" C 0.3085(11) 0.1621(17) 0.4138(11) 0.062(3) Uiso 0.25 1 d PD B 3
H9E H 0.2501 0.1528 0.3981 0.074 Uiso 0.25 1 calc PR B 3
H9F H 0.3211 0.2128 0.4644 0.074 Uiso 0.25 1 calc PR B 3
C10" C 0.3471(10) 0.0159(19) 0.4198(11) 0.062(3) Uiso 0.25 1 d PD B 3
H10E H 0.3702 -0.0051 0.4751 0.074 Uiso 0.25 1 calc PR B 3
H10F H 0.3065 -0.0584 0.4010 0.074 Uiso 0.25 1 calc PR B 3
C11" C 0.4108(10) 0.0088(16) 0.3733(11) 0.062(3) Uiso 0.25 1 d PD B 3
H11E H 0.4632 -0.0133 0.4063 0.074 Uiso 0.25 1 calc PR B 3
H11F H 0.3985 -0.0634 0.3310 0.074 Uiso 0.25 1 calc PR B 3

loop_
_atom_site_aniso_label
_atom_site_aniso_U_11
_atom_site_aniso_U_22
_atom_site_aniso_U_33
_atom_site_aniso_U_23
_atom_site_aniso_U_13
_atom_site_aniso_U_12
N1 0.0450(17) 0.0235(15) 0.053(2) 0.0021(13) 0.0118(15) 0.0011(13)
N2 0.0484(18) 0.0281(16) 0.063(2) 0.0007(14) 0.0091(16) 0.0031(14)
C1 0.061(3) 0.048(3) 0.120(4) 0.009(3) 0.034(3) 0.010(2)
C2 0.082(3) 0.030(2) 0.084(3) 0.000(2) -0.023(3) 0.001(2)
C3 0.060(2) 0.028(2) 0.041(2) 0.0017(16) 0.0142(18) -0.0046(17)
C4 0.092(4) 0.030(2) 0.051(3) 0.0003(19) 0.001(2) -0.004(2)

loop_
_atom_type_symbol
_atom_type_description
_atom_type_scat_dispersion_real
_atom_type_scat_dispersion_imag
_atom_type_scat_source
C C 0.0033 0.0016 'International Tables Vol C Tables 4.2.6.8 and 6.1.1.4'
H H 0.0000 0.0000 'International Tables Vol C Tables 4.2.6.8 and 6.1.1.4'
Li Li -0.0003 0.0001 'International Tables Vol C Tables 4.2.6.8 and 6.1.1.4'
N N 0.0061 0.0033 'International Tables Vol C Tables 4.2.6.8 and 6.1.1.4'
O O 0.0106 0.0060 'International Tables Vol C Tables 4.2.6.8 and 6.1.1.4'

loop_
_geom_angle_atom_site_label_1
_geom_angle_atom_site_label_2
_geom_angle_atom_site_label_3
_geom_angle
_geom_angle_site_symmetry_1
_geom_angle_site_symmetry_3
_geom_angle_publ_flag
O1 Li O1' 21.0(3) . . ?
O1 Li O1" 10.9(6) . . ?
O1' Li O1" 10.2(7) . . ?
O1 Li N1 110.6(3) . . ?
O1' Li N1 110.0(4) . . ?
O1" Li N1 109.7(5) . . ?
O1 Li N2 110.8(3) . 4_545 ?
O1' Li N2 97.9(4) . 4_545 ?
O1" Li N2 105.0(5) . 4_545 ?
N1 Li N2 127.5(3) . 4_545 ?
O1 Li C4 111.7(3) . 4_545 ?
O1' Li C4 125.4(4) . 4_545 ?
O1" Li C4 119.8(6) . 4_545 ?
N1 Li C4 117.6(3) . 4_545 ?
N2 Li C4 73.7(2) 4_545 4_545 ?
O1 Li C3 95.4(3) . 4_545 ?
O1' Li C3 101.7(4) . 4_545 ?
O1" Li C3 99.7(5) . 4_545 ?
N1 Li C3 146.8(3) . 4_545 ?
N2 Li C3 54.51(17) 4_545 4_545 ?
C4 Li C3 30.03(15) 4_545 4_545 ?
C3 N1 N2 110.7(3) . . ?
C3 N1 Li 124.2(3) . . ?
N2 N1 Li 124.8(3) . . ?
C2 N2 C1 108.7(4) . . ?
C2 N2 N1 107.1(3) . . ?
C1 N2 N1 109.1(3) . . ?
C2 N2 Li 111.5(3) . 4 ?
C1 N2 Li 121.3(3) . 4 ?
N1 N2 Li 97.9(2) . 4 ?
N1 C3 C4 128.9(4) . . ?
N1 C3 C5' 113.1(5) . . ?
C4 C3 C5' 117.9(6) . . ?
N1 C3 C5 112.4(6) . . ?
C4 C3 C5 118.4(6) . . ?
C5' C3 C5 9.3(7) . . ?
N1 C3 Li 80.6(2) . 4 ?
C4 C3 Li 58.7(3) . 4 ?
C5' C3 Li 145.8(5) . 4 ?
C5 C3 Li 137.0(5) . 4 ?
C3 C4 Li 91.3(3) . 4 ?
C7 C5 C6 108.2(10) . . ?
C7 C5 C3 118.2(9) . . ?
C6 C5 C3 110.5(8) . . ?
C7' C5' C6' 111.8(10) . . ?
C7' C5' C3 110.6(8) . . ?
C6' C5' C3 113.3(9) . . ?
C11 O1 C8 106.1(7) . . ?
C11 O1 Li 127.6(6) . . ?
C8 O1 Li 125.7(6) . . ?
O1 C8 C9 110.8(8) . . ?
C8 C9 C10 103.5(8) . . ?
C11 C10 C9 107.9(8) . . ?
O1 C11 C10 109.0(8) . . ?
C8' O1' C11' 108.6(11) . . ?
C8' O1' Li 125.5(8) . . ?
C11' O1' Li 118.3(9) . . ?
O1' C8' C9' 100.7(11) . . ?
C8' C9' C10' 111.2(11) . . ?
C11' C10' C9' 103.1(12) . . ?
O1' C11' C10' 103.2(12) . . ?
C8" O1" C11" 114.9(13) . . ?
C8" O1" Li 115.5(11) . . ?
C11" O1" Li 128.0(10) . . ?
O1" C8" C9" 104.9(13) . . ?
C8" C9" C10" 106.1(13) . . ?
C11" C10" C9" 111.3(13) . . ?
O1" C11" C10" 100.8(13) . . ?

loop_
_geom_bond_atom_site_label_1
_geom_bond_atom_site_label_2
_geom_bond_distance
_geom_bond_site_symmetry_2
_geom_bond_publ_flag
Li O1 1.974(9) . ?
Li O1' 2.013(13) . ?
Li O1" 2.043(16) . ?
Li N1 2.055(7) . ?
Li N2 2.234(7) 4_545 ?
Li C4 2.331(8) 4_545 ?
Li C3 2.727(7) 4_545 ?
N1 C3 1.344(4) . ?
N1 N2 1.467(4) . ?
N2 C2 1.454(5) . ?
N2 C1 1.464(5) . ?
N2 Li 2.234(7) 4 ?
C3 C4 1.365(5) . ?
C3 C5' 1.510(8) . ?
C3 C5 1.529(8) . ?
C3 Li 2.727(7) 4 ?
C4 Li 2.331(8) 4 ?
C5 C7 1.501(9) . ?
C5 C6 1.536(9) . ?
C5' C7' 1.522(9) . ?
C5' C6' 1.508(9) . ?
O1 C11 1.418(8) . ?
O1 C8 1.443(8) . ?
C8 C9 1.447(8) . ?
C9 C10 1.507(9) . ?
C10 C11 1.431(9) . ?
O1' C8' 1.430(9) . ?
O1' C11' 1.446(9) . ?
C8' C9' 1.443(9) . ?
C9' C10' 1.469(10) . ?
C10' C11' 1.430(10) . ?
O1" C8" 1.433(10) . ?
O1" C11" 1.453(10) . ?
C8" C9" 1.452(10) . ?
C9" C10" 1.488(10) . ?
C10" C11" 1.475(10) . ?

loop_
_geom_torsion_atom_site_label_1
_geom_torsion_atom_site_label_2
_geom_torsion_atom_site_label_3
_geom_torsion_atom_site_label_4
_geom_torsion
_geom_torsion_site_symmetry_1
_geom_torsion_site_symmetry_2
_geom_torsion_site_symmetry_3
_geom_torsion_site_symmetry_4
_geom_torsion_publ_flag
O1 Li N1 C3 91.4(4) . . . . ?
O1' Li N1 C3 69.0(5) . . . . ?
O1" Li N1 C3 79.8(7) . . . . ?
N2 Li N1 C3 -48.6(5) 4_545 . . . ?
C4 Li N1 C3 -138.6(3) 4_545 . . . ?
C3 Li N1 C3 -129.2(5) 4_545 . . . ?
O1 Li N1 N2 -81.3(4) . . . . ?
O1' Li N1 N2 -103.8(5) . . . . ?
O1" Li N1 N2 -92.9(7) . . . . ?
N2 Li N1 N2 138.6(3) 4_545 . . . ?
C4 Li N1 N2 48.6(5) 4_545 . . . ?
C3 Li N1 N2 58.0(6) 4_545 . . . ?
C3 N1 N2 C2 158.0(3) . . . . ?
Li N1 N2 C2 -28.4(4) . . . . ?
C3 N1 N2 C1 -84.5(4) . . . . ?
Li N1 N2 C1 89.1(4) . . . . ?
C3 N1 N2 Li 42.6(3) . . . 4 ?
Li N1 N2 Li -143.8(2) . . . 4 ?
N2 N1 C3 C4 2.0(5) . . . . ?
Li N1 C3 C4 -171.6(4) . . . . ?
N2 N1 C3 C5' 178.9(5) . . . . ?
Li N1 C3 C5' 5.3(6) . . . . ?
N2 N1 C3 C5 -171.0(5) . . . . ?
Li N1 C3 C5 15.3(6) . . . . ?
N2 N1 C3 Li -33.8(3) . . . 4 ?
Li N1 C3 Li 152.5(2) . . . 4 ?
N1 C3 C4 Li -42.6(5) . . . 4 ?
C5' C3 C4 Li 140.7(5) . . . 4 ?
C5 C3 C4 Li 130.1(5) . . . 4 ?
N1 C3 C5 C7 117.7(10) . . . . ?
C4 C3 C5 C7 -56.2(12) . . . . ?
C5' C3 C5 C7 -146(6) . . . . ?
Li C3 C5 C7 17.2(15) 4 . . . ?
N1 C3 C5 C6 -117.0(9) . . . . ?
C4 C3 C5 C6 69.1(10) . . . . ?
C5' C3 C5 C6 -20(5) . . . . ?
Li C3 C5 C6 142.5(7) 4 . . . ?
N1 C3 C5' C7' 132.5(9) . . . . ?
C4 C3 C5' C7' -50.2(11) . . . . ?
C5 C3 C5' C7' 45(5) . . . . ?
Li C3 C5' C7' 24.4(16) 4 . . . ?
N1 C3 C5' C6' -101.0(10) . . . . ?
C4 C3 C5' C6' 76.2(10) . . . . ?
C5 C3 C5' C6' 172(6) . . . . ?
Li C3 C5' C6' 150.8(8) 4 . . . ?
O1' Li O1 C11 -93.0(11) . . . . ?
O1" Li O1 C11 -98(3) . . . . ?
N1 Li O1 C11 174.6(7) . . . . ?
N2 Li O1 C11 -38.4(8) 4_545 . . . ?
C4 Li O1 C11 41.6(8) 4_545 . . . ?
C3 Li O1 C11 15.6(8) 4_545 . . . ?
O1' Li O1 C8 77.3(11) . . . . ?
O1" Li O1 C8 73(3) . . . . ?
N1 Li O1 C8 -15.1(8) . . . . ?
N2 Li O1 C8 131.9(7) 4_545 . . . ?
C4 Li O1 C8 -148.0(7) 4_545 . . . ?
C3 Li O1 C8 -174.1(7) 4_545 . . . ?
C11 O1 C8 C9 14.5(11) . . . . ?
Li O1 C8 C9 -157.5(7) . . . . ?
O1 C8 C9 C10 -6.5(12) . . . . ?
C8 C9 C10 C11 -3.8(12) . . . . ?
C8 O1 C11 C10 -16.7(11) . . . . ?
Li O1 C11 C10 155.1(7) . . . . ?
C9 C10 C11 O1 12.9(13) . . . . ?
O1 Li O1' C8' -85.0(13) . . . . ?
O1" Li O1' C8' -80(3) . . . . ?
N1 Li O1' C8' 10.5(12) . . . . ?
N2 Li O1' C8' 145.3(11) 4_545 . . . ?
C4 Li O1' C8' -139.2(10) 4_545 . . . ?
C3 Li O1' C8' -159.5(10) 4_545 . . . ?
O1 Li O1' C11' 61.0(12) . . . . ?
O1" Li O1' C11' 66(3) . . . . ?
N1 Li O1' C11' 156.5(10) . . . . ?
N2 Li O1' C11' -68.7(11) 4_545 . . . ?
C4 Li O1' C11' 6.8(13) 4_545 . . . ?
C3 Li O1' C11' -13.5(11) 4_545 . . . ?
C11' O1' C8' C9' 29.1(16) . . . . ?
Li O1' C8' C9' 177.9(10) . . . . ?
O1' C8' C9' C10' -9.8(17) . . . . ?
C8' C9' C10' C11' -13(2) . . . . ?
C8' O1' C11' C10' -38.3(17) . . . . ?
Li O1' C11' C10' 170.4(10) . . . . ?
C9' C10' C11' O1' 29.3(18) . . . . ?
O1 Li O1" C8" -53(2) . . . . ?
O1' Li O1" C8" 136(4) . . . . ?
N1 Li O1" C8" 43.2(16) . . . . ?
N2 Li O1" C8" -176.9(14) 4_545 . . . ?
C4 Li O1" C8" -97.4(14) 4_545 . . . ?
C3 Li O1" C8" -121.2(14) 4_545 . . . ?
O1 Li O1" C11" 112(4) . . . . ?
O1' Li O1" C11" -58(3) . . . . ?
N1 Li O1" C11" -151.7(17) . . . . ?
N2 Li O1" C11" -12(2) 4_545 . . . ?
C4 Li O1" C11" 68(2) 4_545 . . . ?
C3 Li O1" C11" 43.9(19) 4_545 . . . ?
C11" O1" C8" C9" 15(2) . . . . ?
Li O1" C8" C9" -177.5(13) . . . . ?
O1" C8" C9" C10" -13(2) . . . . ?
C8" C9" C10" C11" 8(2) . . . . ?
C8" O1" C11" C10" -10(2) . . . . ?
Li O1" C11" C10" -175.6(15) . . . . ?
C9" C10" C11" O1" 1(2) . . . . ?
